data_4310135
loop_
_publ_author_name
'Ivan V. Korendovych'
'Sergey V. Kryatov'
'William M. Reiff'
'Elena V. Rybak-Akimova'

_publ_section_title
;
Diiron(II) \m-Aqua-\m-hydroxo Model for Non-Heme Iron Sites in Proteins
;
_journal_name_full 'Inorganic Chemistry'
_journal_page_first 8656
_journal_page_last 8658
_journal_paper_doi 10.1021/ic051739i
_journal_volume 44
_journal_year 2005
_chemical_formula_moiety 'C36 H39 Fe2 N8 O2, 3 (C F3 O3 S) '
_chemical_formula_sum 'C39 H39 F9 Fe2 N8 O11 S3'
_chemical_formula_weight 1174.66
_chemical_name_systematic
; 
 ? 
;
_space_group_IT_number 14
_symmetry_cell_setting monoclinic
_symmetry_space_group_name_Hall '-P 2yn'
_symmetry_space_group_name_H-M 'P 1 21/n 1'
_atom_sites_solution_hydrogens geom
_atom_sites_solution_primary direct
_atom_sites_solution_secondary difmap
_audit_creation_method SHELXL-97
_cell_angle_alpha 90.00
_cell_angle_beta 97.999(2)
_cell_angle_gamma 90.00
_cell_formula_units_Z 4
_cell_length_a 11.8570(11)
_cell_length_b 18.6699(18)
_cell_length_c 21.567(2)
_cell_measurement_reflns_used 6027
_cell_measurement_temperature 173(2)
_cell_measurement_theta_max 27.96
_cell_measurement_theta_min 2.38
_cell_volume 4727.8(8)
_computing_structure_refinement 'SHELXL-97 (Sheldrick, 1997)'
_computing_structure_solution 'SHELXS-97 (Sheldrick, 1990)'
_diffrn_ambient_temperature 173(2)
_diffrn_measured_fraction_theta_full 0.995
_diffrn_measured_fraction_theta_max 0.958
_diffrn_measurement_device_type 'CCD area detector'
_diffrn_measurement_method 'phi and omega scans'
_diffrn_radiation_monochromator graphite
_diffrn_radiation_source 'fsealed tube'
_diffrn_radiation_type MoK\a
_diffrn_radiation_wavelength 0.71073
_diffrn_reflns_av_R_equivalents 0.0439
_diffrn_reflns_av_sigmaI/netI 0.0529
_diffrn_reflns_limit_h_max 15
_diffrn_reflns_limit_h_min -14
_diffrn_reflns_limit_k_max 24
_diffrn_reflns_limit_k_min -24
_diffrn_reflns_limit_l_max 28
_diffrn_reflns_limit_l_min -28
_diffrn_reflns_number 34901
_diffrn_reflns_theta_full 25.00
_diffrn_reflns_theta_max 28.33
_diffrn_reflns_theta_min 1.45
_exptl_absorpt_coefficient_mu 0.848
_exptl_absorpt_correction_T_max 0.8833
_exptl_absorpt_correction_T_min 0.7556
_exptl_absorpt_correction_type multi-scan
_exptl_absorpt_process_details '(SADABS; Sheldrick 1996)'
_exptl_crystal_colour yellow
_exptl_crystal_density_diffrn 1.650
_exptl_crystal_density_method 'not measured'
_exptl_crystal_description wedge
_exptl_crystal_F_000 2392
_exptl_crystal_size_max 0.35
_exptl_crystal_size_mid 0.18
_exptl_crystal_size_min 0.15
_refine_diff_density_max 3.868
_refine_diff_density_min -1.015
_refine_diff_density_rms 0.144
_refine_ls_extinction_method none
_refine_ls_goodness_of_fit_ref 1.067
_refine_ls_hydrogen_treatment mixed
_refine_ls_matrix_type full
_refine_ls_number_parameters 682
_refine_ls_number_reflns 11301
_refine_ls_number_restraints 18
_refine_ls_restrained_S_all 1.068
_refine_ls_R_factor_all 0.1188
_refine_ls_R_factor_gt 0.0901
_refine_ls_shift/su_max 0.015
_refine_ls_shift/su_mean 0.002
_refine_ls_structure_factor_coef Fsqd
_refine_ls_weighting_details 'calc w=1/[\s^2^(Fo^2^)+(0.2000P)^2^+0.0000P] where P=(Fo^2^+2Fc^2^)/3'
_refine_ls_weighting_scheme calc
_refine_ls_wR_factor_gt 0.2472
_refine_ls_wR_factor_ref 0.2886
_reflns_number_gt 7055
_reflns_number_total 11301
_reflns_threshold_expression >2sigma(I)
_cod_data_source_file ic051739isi20051007_122412.cif
_cod_data_source_block I
_cod_original_cell_volume 4727.9(8)
_cod_original_sg_symbol_H-M 'P 21/n'
_cod_database_code 4310135

loop_
_publ_contact_author_name
_publ_contact_author_address
_publ_contact_author_email
_publ_contact_author_fax
_publ_contact_author_phone
'Prof. William M. Reiff'
;
Department of Chemistry and Chemical Biology
Northeastern University
360 Huntington Avenue
Boston, MA 02155
USA
;
w.reiff@neu.edu '1 617 373 8795' '1 617 373 2381'
'Prof. Elena V. Rybak-Akimova'
;
Department of Chemistry
Tufts University
62 Talbot Avenue 
Medford, MA 02155
USA
;
elena.rybak-akimova@tufts.edu '1 617 627 3443' '1 617 627 3413'

loop_
_symmetry_equiv_pos_as_xyz
'x, y, z'
'-x+1/2, y+1/2, -z+1/2'
'-x, -y, -z'
'x-1/2, -y-1/2, z-1/2'

loop_
_atom_site_label
_atom_site_type_symbol
_atom_site_fract_x
_atom_site_fract_y
_atom_site_fract_z
_atom_site_U_iso_or_equiv
_atom_site_adp_type
_atom_site_occupancy
_atom_site_symmetry_multiplicity
_atom_site_calc_flag
_atom_site_refinement_flags
_atom_site_disorder_assembly
_atom_site_disorder_group
Fe1 Fe 0.53517(4) 0.74242(3) 0.00398(3) 0.0361(2) Uani 1 1 d . . .
O1 O 0.5848(3) 0.7040(2) 0.09510(17) 0.0699(12) Uani 1 1 d . . .
H1A H 0.640(6) 0.659(4) 0.111(3) 0.10(2) Uiso 1 1 d . . .
N1 N 0.4903(3) 0.77437(18) -0.09284(15) 0.0370(7) Uani 1 1 d . . .
C1 C 0.4917(3) 0.8416(2) -0.1148(2) 0.0439(9) Uani 1 1 d . . .
H1 H 0.5036 0.8803 -0.0860 0.053 Uiso 1 1 calc R . .
S1 S 0.40974(13) 0.53143(8) 0.18924(6) 0.0638(4) Uani 1 1 d . . .
F1 F 0.3910(3) 0.62932(19) 0.27482(17) 0.0835(10) Uani 1 1 d . . .
Fe2 Fe 0.59671(4) 0.79572(3) 0.14645(3) 0.0361(2) Uani 1 1 d . . .
S2 S 0.81451(8) 0.54806(6) 0.13828(5) 0.0422(3) Uani 1 1 d . . .
N2 N 0.7040(3) 0.7275(2) -0.02643(18) 0.0454(8) Uani 1 1 d . . .
O2 O 0.5421(3) 0.8420(2) 0.05274(16) 0.0680(11) Uani 1 1 d . . .
H2A H 0.4783 0.8622 0.0501 0.082 Uiso 1 1 calc R . .
H2B H 0.5906 0.8702 0.0415 0.082 Uiso 1 1 calc R . .
C2 C 0.4761(4) 0.8558(3) -0.1786(2) 0.0562(12) Uani 1 1 d . . .
H2 H 0.4766 0.9038 -0.1931 0.067 Uiso 1 1 calc R . .
F2 F 0.3538(4) 0.5215(2) 0.30139(17) 0.0866(10) Uani 1 1 d . . .
N3 N 0.5164(3) 0.63687(18) -0.04192(15) 0.0371(7) Uani 1 1 d . . .
C3 C 0.4602(4) 0.8009(3) -0.2202(2) 0.0555(12) Uani 1 1 d . . .
H3 H 0.4497 0.8100 -0.2640 0.067 Uiso 1 1 calc R . .
S3 S 0.31474(9) 0.98316(6) 0.00216(6) 0.0492(3) Uani 1 1 d D . .
F3 F 0.2345(3) 0.5793(2) 0.2376(2) 0.1038(14) Uani 1 1 d . . .
O3 O 0.3912(6) 0.5859(3) 0.1424(2) 0.120(2) Uani 1 1 d . . .
N4 N 0.3593(3) 0.7131(2) 0.00977(16) 0.0409(8) Uani 1 1 d . . .
F4 F 0.9368(3) 0.5423(2) 0.04679(16) 0.0805(10) Uani 1 1 d . . .
C4 C 0.4595(4) 0.7316(3) -0.1977(2) 0.0470(10) Uani 1 1 d . . .
H4 H 0.4485 0.6923 -0.2259 0.056 Uiso 1 1 calc R . .
O4 O 0.5269(3) 0.5236(2) 0.2147(2) 0.0747(11) Uani 1 1 d . . .
C5 C 0.4748(3) 0.7198(2) -0.13383(18) 0.0370(8) Uani 1 1 d . . .
N5 N 0.7724(3) 0.82866(19) 0.14260(16) 0.0408(8) Uani 1 1 d . . .
F5 F 1.0018(3) 0.4807(2) 0.1277(2) 0.1094(15) Uani 1 1 d . . .
O5 O 0.3502(4) 0.4663(3) 0.1766(3) 0.1063(18) Uani 1 1 d . . .
N6 N 0.6175(3) 0.89388(18) 0.20581(15) 0.0373(7) Uani 1 1 d . . .
O6 O 0.7729(3) 0.6158(2) 0.11382(18) 0.0673(10) Uani 1 1 d . . .
F6 F 1.0176(3) 0.5953(3) 0.12884(19) 0.1012(14) Uani 1 1 d . . .
C6 C 0.4669(3) 0.6455(2) -0.10841(18) 0.0398(8) Uani 1 1 d . . .
H6A H 0.3856 0.6314 -0.1131 0.048 Uiso 1 1 calc R . .
H6B H 0.5061 0.6122 -0.1341 0.048 Uiso 1 1 calc R . .
O7 O 0.8463(3) 0.54526(18) 0.20457(15) 0.0526(8) Uani 1 1 d . . .
N7 N 0.4276(3) 0.8094(2) 0.17640(18) 0.0446(8) Uani 1 1 d . . .
C7 C 0.6334(3) 0.6052(2) -0.0350(2) 0.0447(9) Uani 1 1 d . . .
H7A H 0.6546 0.5875 0.0084 0.054 Uiso 1 1 calc R . .
H7B H 0.6345 0.5641 -0.0639 0.054 Uiso 1 1 calc R . .
F7 F 0.1291(5) 0.9177(3) 0.0202(4) 0.181(3) Uani 1 1 d . . .
N8 N 0.6453(3) 0.74861(17) 0.23708(16) 0.0364(7) Uani 1 1 d . . .
C8 C 0.7170(3) 0.6606(2) -0.0493(2) 0.0432(9) Uani 1 1 d . . .
O8 O 0.7526(3) 0.4880(2) 0.11133(18) 0.0638(9) Uani 1 1 d . . .
F8 F 0.1017(4) 1.0129(5) -0.0296(3) 0.190(4) Uani 1 1 d . . .
C9 C 0.8032(4) 0.6453(3) -0.0839(2) 0.0567(12) Uani 1 1 d . . .
H9 H 0.8104 0.5988 -0.1007 0.068 Uiso 1 1 calc R . .
F9 F 0.1507(4) 1.0155(3) 0.0658(2) 0.1139(15) Uani 1 1 d . . .
O9 O 0.3656(8) 0.9400(5) 0.0534(4) 0.060(3) Uani 0.54(3) 1 d PD A 1
O9A O 0.399(2) 0.9782(19) 0.0572(7) 0.159(10) Uani 0.46(3) 1 d PD A 2
C10 C 0.8794(4) 0.6992(4) -0.0937(3) 0.0690(15) Uani 1 1 d . . .
H10 H 0.9405 0.6895 -0.1167 0.083 Uiso 1 1 calc R . .
O10 O 0.3143(10) 0.9468(6) -0.0566(4) 0.059(3) Uani 0.54(3) 1 d PD A 1
O10A O 0.318(2) 0.9297(11) -0.0421(12) 0.165(11) Uani 0.46(3) 1 d PD A 2
O11 O 0.3475(12) 1.0555(5) 0.0029(7) 0.073(3) Uani 0.54(3) 1 d PD A 1
O11A O 0.3072(16) 1.0560(5) -0.0203(10) 0.066(4) Uani 0.46(3) 1 d PD A 2
C11 C 0.8668(4) 0.7656(3) -0.0705(3) 0.0687(15) Uani 1 1 d . . .
H11 H 0.9181 0.8028 -0.0775 0.082 Uiso 1 1 calc R . .
C12 C 0.7779(4) 0.7785(3) -0.0365(3) 0.0563(12) Uani 1 1 d . . .
H12 H 0.7695 0.8251 -0.0199 0.068 Uiso 1 1 calc R . .
C13 C 0.4389(3) 0.5967(2) -0.0070(2) 0.0447(9) Uani 1 1 d . . .
H13A H 0.4797 0.5820 0.0342 0.054 Uiso 1 1 calc R . .
H13B H 0.4121 0.5530 -0.0305 0.054 Uiso 1 1 calc R . .
C14 C 0.3381(3) 0.6432(2) 0.00220(19) 0.0421(9) Uani 1 1 d . . .
C15 C 0.2300(4) 0.6153(3) 0.0047(2) 0.0509(11) Uani 1 1 d . . .
H15 H 0.2166 0.5652 0.0011 0.061 Uiso 1 1 calc R . .
C16 C 0.1435(4) 0.6613(3) 0.0126(2) 0.0552(12) Uani 1 1 d . . .
H16 H 0.0688 0.6434 0.0135 0.066 Uiso 1 1 calc R . .
C17 C 0.1642(4) 0.7328(3) 0.0190(2) 0.0519(11) Uani 1 1 d . . .
H17 H 0.1043 0.7650 0.0242 0.062 Uiso 1 1 calc R . .
C18 C 0.2742(4) 0.7580(3) 0.0179(2) 0.0494(11) Uani 1 1 d . . .
H18 H 0.2893 0.8078 0.0230 0.059 Uiso 1 1 calc R . .
C19 C 0.8545(3) 0.7872(3) 0.1268(2) 0.0490(11) Uani 1 1 d . . .
H19 H 0.8362 0.7397 0.1131 0.059 Uiso 1 1 calc R . .
C20 C 0.9665(4) 0.8105(3) 0.1294(2) 0.0563(12) Uani 1 1 d . . .
H20 H 1.0240 0.7798 0.1179 0.068 Uiso 1 1 calc R . .
C21 C 0.9912(4) 0.8793(3) 0.1493(2) 0.0588(13) Uani 1 1 d . . .
H21 H 1.0670 0.8968 0.1517 0.071 Uiso 1 1 calc R . .
C22 C 0.9062(4) 0.9236(3) 0.1659(2) 0.0556(12) Uani 1 1 d . . .
H22 H 0.9223 0.9715 0.1792 0.067 Uiso 1 1 calc R . .
C23 C 0.7967(3) 0.8956(2) 0.1623(2) 0.0432(9) Uani 1 1 d . . .
C24 C 0.6987(4) 0.9403(2) 0.1782(2) 0.0454(9) Uani 1 1 d . . .
H24A H 0.7276 0.9782 0.2084 0.054 Uiso 1 1 calc R . .
H24B H 0.6597 0.9637 0.1399 0.054 Uiso 1 1 calc R . .
C25 C 0.5035(3) 0.9262(2) 0.2019(2) 0.0447(10) Uani 1 1 d . . .
H25A H 0.4853 0.9518 0.1616 0.054 Uiso 1 1 calc R . .
H25B H 0.5028 0.9615 0.2362 0.054 Uiso 1 1 calc R . .
C26 C 0.4150(3) 0.8697(2) 0.2070(2) 0.0433(9) Uani 1 1 d . . .
C27 C 0.3265(4) 0.8812(3) 0.2410(2) 0.0590(13) Uani 1 1 d . . .
H27 H 0.3212 0.9244 0.2636 0.071 Uiso 1 1 calc R . .
C28 C 0.2455(4) 0.8279(4) 0.2411(3) 0.0778(19) Uani 1 1 d . . .
H28 H 0.1824 0.8347 0.2632 0.093 Uiso 1 1 calc R . .
C29 C 0.2566(4) 0.7641(4) 0.2087(3) 0.0734(17) Uani 1 1 d . . .
H29 H 0.2021 0.7267 0.2084 0.088 Uiso 1 1 calc R . .
C30 C 0.3504(4) 0.7574(3) 0.1770(3) 0.0590(13) Uani 1 1 d . . .
H30 H 0.3599 0.7142 0.1550 0.071 Uiso 1 1 calc R . .
C31 C 0.6628(3) 0.8731(2) 0.27052(19) 0.0418(9) Uani 1 1 d . . .
H31A H 0.6192 0.8991 0.2994 0.050 Uiso 1 1 calc R . .
H31B H 0.7428 0.8895 0.2793 0.050 Uiso 1 1 calc R . .
C32 C 0.6595(3) 0.7947(2) 0.2854(2) 0.0373(8) Uani 1 1 d . . .
C33 C 0.6772(3) 0.7713(2) 0.3468(2) 0.0431(9) Uani 1 1 d . . .
H33 H 0.6852 0.8048 0.3802 0.052 Uiso 1 1 calc R . .
C34 C 0.6829(4) 0.6995(3) 0.3589(2) 0.0543(12) Uani 1 1 d . . .
H34 H 0.6953 0.6826 0.4009 0.065 Uiso 1 1 calc R . .
C35 C 0.6704(4) 0.6512(3) 0.3089(2) 0.0531(11) Uani 1 1 d . . .
H35 H 0.6756 0.6010 0.3160 0.064 Uiso 1 1 calc R . .
C36 C 0.6507(4) 0.6778(2) 0.2502(2) 0.0443(9) Uani 1 1 d . . .
H36 H 0.6401 0.6449 0.2162 0.053 Uiso 1 1 calc R . .
C37 C 0.3445(5) 0.5683(3) 0.2541(3) 0.0624(13) Uani 1 1 d . . .
C38 C 0.9499(5) 0.5409(3) 0.1094(3) 0.0643(13) Uani 1 1 d . . .
C39 C 0.1658(6) 0.9792(4) 0.0159(4) 0.088(2) Uani 1 1 d . A .

loop_
_atom_site_aniso_label
_atom_site_aniso_U_11
_atom_site_aniso_U_22
_atom_site_aniso_U_33
_atom_site_aniso_U_23
_atom_site_aniso_U_13
_atom_site_aniso_U_12
Fe1 0.0394(3) 0.0373(3) 0.0300(3) -0.0017(2) -0.0008(2) 0.0010(2)
O1 0.0568(18) 0.101(3) 0.045(2) -0.0351(19) -0.0173(15) 0.0314(19)
N1 0.0402(15) 0.0371(17) 0.0315(17) 0.0026(14) -0.0022(13) 0.0011(13)
C1 0.054(2) 0.039(2) 0.037(2) 0.0028(18) 0.0009(18) 0.0030(18)
S1 0.0812(8) 0.0629(8) 0.0460(7) -0.0116(6) 0.0041(6) 0.0032(6)
F1 0.111(2) 0.066(2) 0.073(2) -0.0180(17) 0.010(2) 0.0022(19)
Fe2 0.0413(3) 0.0363(3) 0.0294(3) -0.0023(2) -0.0002(2) -0.0010(2)
S2 0.0446(5) 0.0419(6) 0.0384(6) 0.0026(4) -0.0003(4) 0.0034(4)
N2 0.0399(16) 0.049(2) 0.044(2) -0.0030(17) -0.0034(15) 0.0050(15)
O2 0.0426(14) 0.112(3) 0.048(2) -0.032(2) -0.0012(14) 0.0073(17)
C2 0.070(3) 0.053(3) 0.045(3) 0.013(2) 0.005(2) 0.004(2)
F2 0.122(3) 0.078(2) 0.064(2) 0.0098(18) 0.030(2) 0.020(2)
N3 0.0407(15) 0.0383(17) 0.0313(17) -0.0025(14) 0.0013(13) 0.0023(13)
C3 0.074(3) 0.058(3) 0.033(2) 0.008(2) 0.002(2) -0.003(2)
S3 0.0486(5) 0.0472(6) 0.0518(7) 0.0060(5) 0.0069(5) 0.0047(4)
F3 0.078(2) 0.131(4) 0.100(3) -0.030(3) 0.004(2) 0.033(2)
O3 0.181(5) 0.132(5) 0.048(2) 0.013(3) 0.015(3) 0.072(4)
N4 0.0392(15) 0.052(2) 0.0303(17) -0.0007(15) 0.0008(13) -0.0003(14)
F4 0.093(2) 0.092(2) 0.064(2) -0.0038(18) 0.0384(18) -0.0171(19)
C4 0.050(2) 0.057(3) 0.033(2) -0.0014(19) 0.0014(18) 0.0005(19)
O4 0.076(2) 0.080(3) 0.069(3) -0.006(2) 0.012(2) -0.007(2)
C5 0.0334(16) 0.048(2) 0.0283(19) 0.0014(16) 0.0001(14) 0.0007(15)
N5 0.0436(16) 0.046(2) 0.0324(18) -0.0051(14) 0.0025(14) -0.0042(14)
F5 0.085(2) 0.118(3) 0.136(4) 0.038(3) 0.054(2) 0.054(2)
O5 0.101(3) 0.107(4) 0.118(4) -0.070(3) 0.041(3) -0.039(3)
N6 0.0415(15) 0.0356(17) 0.0334(17) 0.0000(13) 0.0005(13) 0.0030(13)
O6 0.073(2) 0.058(2) 0.068(2) 0.0085(18) -0.0011(19) 0.0176(17)
F6 0.0712(19) 0.145(4) 0.087(3) 0.009(2) 0.0099(19) -0.050(2)
C6 0.0480(19) 0.041(2) 0.0289(19) -0.0045(16) 0.0000(16) -0.0006(17)
O7 0.0630(17) 0.0548(19) 0.0383(17) 0.0011(14) 0.0013(14) 0.0008(14)
N7 0.0423(16) 0.045(2) 0.043(2) 0.0013(16) -0.0068(15) 0.0021(15)
C7 0.048(2) 0.042(2) 0.042(2) -0.0003(18) 0.0011(18) 0.0086(18)
F7 0.118(4) 0.129(5) 0.321(10) 0.006(5) 0.117(5) -0.030(3)
N8 0.0369(14) 0.0385(18) 0.0319(17) -0.0051(13) -0.0014(13) -0.0019(12)
C8 0.0398(18) 0.052(2) 0.036(2) 0.0015(19) -0.0010(16) 0.0039(17)
O8 0.0707(19) 0.066(2) 0.055(2) -0.0104(17) 0.0080(17) -0.0184(18)
F8 0.071(2) 0.342(10) 0.157(6) 0.110(6) 0.020(3) 0.060(4)
C9 0.0424(19) 0.076(3) 0.050(3) -0.012(2) 0.0023(19) 0.005(2)
F9 0.116(3) 0.137(4) 0.101(3) 0.000(3) 0.058(3) 0.031(3)
O9 0.052(4) 0.075(6) 0.050(4) 0.008(4) 0.000(3) 0.017(4)
O9A 0.137(14) 0.19(3) 0.129(15) 0.042(14) -0.052(11) 0.034(16)
C10 0.039(2) 0.098(5) 0.069(4) -0.005(3) 0.005(2) -0.001(2)
O10 0.075(6) 0.054(5) 0.050(5) -0.010(4) 0.012(4) 0.010(5)
O10A 0.21(2) 0.086(12) 0.23(2) -0.070(14) 0.158(19) -0.072(12)
O11 0.065(6) 0.048(4) 0.101(9) -0.003(4) -0.012(5) -0.005(4)
O11A 0.072(8) 0.043(5) 0.084(10) 0.008(5) 0.016(7) -0.008(5)
C11 0.045(2) 0.079(4) 0.080(4) 0.003(3) -0.001(2) -0.006(2)
C12 0.046(2) 0.053(3) 0.067(3) 0.001(2) -0.007(2) -0.005(2)
C13 0.051(2) 0.037(2) 0.046(2) 0.0070(18) 0.0062(18) 0.0011(17)
C14 0.0422(18) 0.052(3) 0.031(2) 0.0054(17) 0.0024(16) -0.0033(17)
C15 0.058(2) 0.054(3) 0.041(2) 0.007(2) 0.009(2) -0.011(2)
C16 0.045(2) 0.080(4) 0.042(3) 0.003(2) 0.0122(19) -0.013(2)
C17 0.043(2) 0.073(3) 0.040(2) -0.002(2) 0.0060(18) 0.001(2)
C18 0.045(2) 0.056(3) 0.046(3) -0.004(2) 0.0004(19) 0.0067(19)
C19 0.0417(19) 0.061(3) 0.044(3) -0.007(2) 0.0023(18) 0.0015(19)
C20 0.0385(19) 0.080(4) 0.051(3) 0.000(2) 0.0092(19) -0.001(2)
C21 0.043(2) 0.078(4) 0.054(3) 0.003(3) 0.006(2) -0.011(2)
C22 0.050(2) 0.055(3) 0.060(3) 0.003(2) 0.002(2) -0.014(2)
C23 0.0428(18) 0.050(2) 0.035(2) 0.0000(18) -0.0002(16) -0.0040(18)
C24 0.053(2) 0.045(2) 0.038(2) -0.0007(19) 0.0028(18) -0.0013(19)
C25 0.0477(19) 0.035(2) 0.049(2) -0.0024(18) -0.0009(18) 0.0082(17)
C26 0.0390(17) 0.050(2) 0.039(2) -0.0003(18) 0.0009(16) 0.0093(17)
C27 0.042(2) 0.082(4) 0.052(3) -0.002(3) 0.004(2) 0.012(2)
C28 0.042(2) 0.121(6) 0.068(4) 0.027(4) -0.001(2) 0.002(3)
C29 0.052(3) 0.074(4) 0.089(5) 0.027(3) -0.009(3) -0.013(3)
C30 0.049(2) 0.056(3) 0.068(3) 0.009(2) -0.010(2) -0.004(2)
C31 0.050(2) 0.039(2) 0.034(2) -0.0024(16) -0.0025(17) -0.0005(17)
C32 0.0339(16) 0.036(2) 0.040(2) -0.0014(16) 0.0003(15) 0.0024(14)
C33 0.048(2) 0.047(2) 0.032(2) -0.0023(18) -0.0012(17) -0.0026(18)
C34 0.062(3) 0.057(3) 0.043(3) 0.006(2) 0.004(2) 0.004(2)
C35 0.066(3) 0.044(2) 0.048(3) 0.002(2) 0.001(2) 0.005(2)
C36 0.054(2) 0.036(2) 0.042(2) 0.0003(18) 0.0035(18) -0.0007(17)
C37 0.077(3) 0.054(3) 0.054(3) -0.006(2) -0.001(3) 0.009(2)
C38 0.067(3) 0.065(3) 0.063(3) 0.008(3) 0.016(3) -0.003(3)
C39 0.084(4) 0.086(5) 0.101(6) 0.018(4) 0.037(4) 0.016(4)

loop_
_atom_type_symbol
_atom_type_description
_atom_type_scat_dispersion_real
_atom_type_scat_dispersion_imag
_atom_type_scat_source
C C 0.0033 0.0016 'International Tables Vol C Tables 4.2.6.8 and 6.1.1.4'
H H 0.0000 0.0000 'International Tables Vol C Tables 4.2.6.8 and 6.1.1.4'
N N 0.0061 0.0033 'International Tables Vol C Tables 4.2.6.8 and 6.1.1.4'
O O 0.0106 0.0060 'International Tables Vol C Tables 4.2.6.8 and 6.1.1.4'
F F 0.0171 0.0103 'International Tables Vol C Tables 4.2.6.8 and 6.1.1.4'
S S 0.1246 0.1234 'International Tables Vol C Tables 4.2.6.8 and 6.1.1.4'
Fe Fe 0.3463 0.8444 'International Tables Vol C Tables 4.2.6.8 and 6.1.1.4'

loop_
_geom_angle_atom_site_label_1
_geom_angle_atom_site_label_2
_geom_angle_atom_site_label_3
_geom_angle
_geom_angle_site_symmetry_1
_geom_angle_site_symmetry_3
_geom_angle_publ_flag
O1 Fe1 O2 81.34(16) . . ?
O1 Fe1 N1 175.34(13) . . ?
O2 Fe1 N1 102.87(14) . . ?
O1 Fe1 N4 90.37(14) . . ?
O2 Fe1 N4 99.34(13) . . ?
N1 Fe1 N4 90.91(12) . . ?
O1 Fe1 N3 96.48(14) . . ?
O2 Fe1 N3 175.18(13) . . ?
N1 Fe1 N3 79.47(13) . . ?
N4 Fe1 N3 76.32(13) . . ?
O1 Fe1 N2 95.02(14) . . ?
O2 Fe1 N2 106.37(13) . . ?
N1 Fe1 N2 81.93(13) . . ?
N4 Fe1 N2 154.23(14) . . ?
N3 Fe1 N2 78.04(13) . . ?
Fe2 O1 Fe1 102.2(2) . . ?
Fe2 O1 H1A 119(4) . . ?
Fe1 O1 H1A 129(4) . . ?
C1 N1 C5 118.9(4) . . ?
C1 N1 Fe1 125.7(3) . . ?
C5 N1 Fe1 114.7(3) . . ?
N1 C1 C2 121.4(4) . . ?
N1 C1 H1 119.3 . . ?
C2 C1 H1 119.3 . . ?
O5 S1 O4 114.7(3) . . ?
O5 S1 O3 116.9(4) . . ?
O4 S1 O3 113.0(4) . . ?
O5 S1 C37 102.6(3) . . ?
O4 S1 C37 103.8(3) . . ?
O3 S1 C37 103.5(3) . . ?
O1 Fe2 N8 98.07(15) . . ?
O1 Fe2 N5 102.17(14) . . ?
N8 Fe2 N5 90.76(12) . . ?
O1 Fe2 N7 105.05(14) . . ?
N8 Fe2 N7 85.44(12) . . ?
N5 Fe2 N7 152.79(14) . . ?
O1 Fe2 O2 80.91(16) . . ?
N8 Fe2 O2 178.26(13) . . ?
N5 Fe2 O2 90.84(13) . . ?
N7 Fe2 O2 93.45(13) . . ?
O1 Fe2 N6 177.08(12) . . ?
N8 Fe2 N6 79.62(12) . . ?
N5 Fe2 N6 76.16(12) . . ?
N7 Fe2 N6 76.65(13) . . ?
O2 Fe2 N6 101.44(13) . . ?
O8 S2 O7 115.5(2) . . ?
O8 S2 O6 114.5(2) . . ?
O7 S2 O6 115.5(2) . . ?
O8 S2 C38 103.5(3) . . ?
O7 S2 C38 102.6(2) . . ?
O6 S2 C38 102.4(2) . . ?
C12 N2 C8 119.2(4) . . ?
C12 N2 Fe1 127.0(3) . . ?
C8 N2 Fe1 112.1(3) . . ?
Fe1 O2 Fe2 95.51(17) . . ?
Fe1 O2 H2A 112.6 . . ?
Fe2 O2 H2A 112.6 . . ?
Fe1 O2 H2B 112.6 . . ?
Fe2 O2 H2B 112.6 . . ?
H2A O2 H2B 110.1 . . ?
C3 C2 C1 119.9(5) . . ?
C3 C2 H2 120.0 . . ?
C1 C2 H2 120.0 . . ?
C13 N3 C6 111.0(3) . . ?
C13 N3 C7 112.5(3) . . ?
C6 N3 C7 112.2(3) . . ?
C13 N3 Fe1 104.9(2) . . ?
C6 N3 Fe1 109.8(2) . . ?
C7 N3 Fe1 106.0(2) . . ?
C2 C3 C4 118.7(4) . . ?
C2 C3 H3 120.7 . . ?
C4 C3 H3 120.7 . . ?
O10A S3 O11 131.7(12) . . ?
O10A S3 O9 94.4(12) . . ?
O11 S3 O9 116.4(5) . . ?
O10A S3 O10 18.0(13) . . ?
O11 S3 O10 115.6(7) . . ?
O9 S3 O10 111.4(5) . . ?
O10A S3 O11A 117.0(9) . . ?
O11 S3 O11A 26.0(5) . . ?
O9 S3 O11A 142.1(7) . . ?
O10 S3 O11A 99.0(8) . . ?
O10A S3 O9A 115.9(10) . . ?
O11 S3 O9A 83.9(11) . . ?
O9 S3 O9A 32.8(13) . . ?
O10 S3 O9A 127.9(10) . . ?
O11A S3 O9A 109.9(9) . . ?
O10A S3 C39 101.8(11) . . ?
O11 S3 C39 108.0(6) . . ?
O9 S3 C39 99.5(4) . . ?
O10 S3 C39 103.8(6) . . ?
O11A S3 C39 94.4(7) . . ?
O9A S3 C39 115.7(11) . . ?
C14 N4 C18 119.6(4) . . ?
C14 N4 Fe1 113.8(3) . . ?
C18 N4 Fe1 126.5(3) . . ?
C5 C4 C3 119.5(4) . . ?
C5 C4 H4 120.2 . . ?
C3 C4 H4 120.2 . . ?
N1 C5 C4 121.5(4) . . ?
N1 C5 C6 118.1(3) . . ?
C4 C5 C6 120.4(4) . . ?
C19 N5 C23 119.6(4) . . ?
C19 N5 Fe2 125.7(3) . . ?
C23 N5 Fe2 114.6(3) . . ?
C25 N6 C31 111.8(3) . . ?
C25 N6 C24 112.4(3) . . ?
C31 N6 C24 111.2(3) . . ?
C25 N6 Fe2 106.1(2) . . ?
C31 N6 Fe2 108.9(2) . . ?
C24 N6 Fe2 106.0(2) . . ?
N3 C6 C5 114.7(3) . . ?
N3 C6 H6A 108.6 . . ?
C5 C6 H6A 108.6 . . ?
N3 C6 H6B 108.6 . . ?
C5 C6 H6B 108.6 . . ?
H6A C6 H6B 107.6 . . ?
C26 N7 C30 119.2(4) . . ?
C26 N7 Fe2 114.5(3) . . ?
C30 N7 Fe2 124.9(3) . . ?
C8 C7 N3 109.7(3) . . ?
C8 C7 H7A 109.7 . . ?
N3 C7 H7A 109.7 . . ?
C8 C7 H7B 109.7 . . ?
N3 C7 H7B 109.7 . . ?
H7A C7 H7B 108.2 . . ?
C32 N8 C36 117.9(4) . . ?
C32 N8 Fe2 115.6(3) . . ?
C36 N8 Fe2 126.1(3) . . ?
N2 C8 C9 121.2(4) . . ?
N2 C8 C7 116.7(4) . . ?
C9 C8 C7 122.1(4) . . ?
C8 C9 C10 118.7(5) . . ?
C8 C9 H9 120.6 . . ?
C10 C9 H9 120.7 . . ?
C11 C10 C9 120.0(5) . . ?
C11 C10 H10 120.0 . . ?
C9 C10 H10 120.0 . . ?
C10 C11 C12 119.2(5) . . ?
C10 C11 H11 120.4 . . ?
C12 C11 H11 120.4 . . ?
N2 C12 C11 121.8(5) . . ?
N2 C12 H12 119.1 . . ?
C11 C12 H12 119.1 . . ?
N3 C13 C14 109.6(3) . . ?
N3 C13 H13A 109.7 . . ?
C14 C13 H13A 109.7 . . ?
N3 C13 H13B 109.7 . . ?
C14 C13 H13B 109.7 . . ?
H13A C13 H13B 108.2 . . ?
N4 C14 C15 121.3(4) . . ?
N4 C14 C13 116.0(3) . . ?
C15 C14 C13 122.6(4) . . ?
C16 C15 C14 118.8(5) . . ?
C16 C15 H15 120.6 . . ?
C14 C15 H15 120.6 . . ?
C17 C16 C15 120.1(4) . . ?
C17 C16 H16 120.0 . . ?
C15 C16 H16 120.0 . . ?
C16 C17 C18 119.2(5) . . ?
C16 C17 H17 120.4 . . ?
C18 C17 H17 120.4 . . ?
N4 C18 C17 121.0(5) . . ?
N4 C18 H18 119.5 . . ?
C17 C18 H18 119.5 . . ?
N5 C19 C20 122.5(5) . . ?
N5 C19 H19 118.7 . . ?
C20 C19 H19 118.7 . . ?
C21 C20 C19 117.8(5) . . ?
C21 C20 H20 121.1 . . ?
C19 C20 H20 121.1 . . ?
C20 C21 C22 120.4(4) . . ?
C20 C21 H21 119.8 . . ?
C22 C21 H21 119.8 . . ?
C21 C22 C23 117.8(5) . . ?
C21 C22 H22 121.1 . . ?
C23 C22 H22 121.1 . . ?
N5 C23 C22 121.8(4) . . ?
N5 C23 C24 116.8(3) . . ?
C22 C23 C24 121.4(4) . . ?
N6 C24 C23 109.4(3) . . ?
N6 C24 H24A 109.8 . . ?
C23 C24 H24A 109.8 . . ?
N6 C24 H24B 109.8 . . ?
C23 C24 H24B 109.8 . . ?
H24A C24 H24B 108.2 . . ?
N6 C25 C26 110.7(3) . . ?
N6 C25 H25A 109.5 . . ?
C26 C25 H25A 109.5 . . ?
N6 C25 H25B 109.5 . . ?
C26 C25 H25B 109.5 . . ?
H25A C25 H25B 108.1 . . ?
N7 C26 C27 123.0(4) . . ?
N7 C26 C25 115.6(4) . . ?
C27 C26 C25 121.4(4) . . ?
C26 C27 C28 118.0(5) . . ?
C26 C27 H27 121.0 . . ?
C28 C27 H27 121.0 . . ?
C27 C28 C29 119.9(6) . . ?
C27 C28 H28 120.0 . . ?
C29 C28 H28 120.0 . . ?
C30 C29 C28 117.4(5) . . ?
C30 C29 H29 121.3 . . ?
C28 C29 H29 121.3 . . ?
N7 C30 C29 122.4(5) . . ?
N7 C30 H30 118.8 . . ?
C29 C30 H30 118.8 . . ?
N6 C31 C32 116.2(3) . . ?
N6 C31 H31A 108.2 . . ?
C32 C31 H31A 108.2 . . ?
N6 C31 H31B 108.2 . . ?
C32 C31 H31B 108.2 . . ?
H31A C31 H31B 107.4 . . ?
N8 C32 C33 121.7(4) . . ?
N8 C32 C31 117.6(4) . . ?
C33 C32 C31 120.6(4) . . ?
C34 C33 C32 119.5(4) . . ?
C34 C33 H33 120.3 . . ?
C32 C33 H33 120.3 . . ?
C33 C34 C35 119.2(5) . . ?
C33 C34 H34 120.4 . . ?
C35 C34 H34 120.4 . . ?
C36 C35 C34 118.2(5) . . ?
C36 C35 H35 120.9 . . ?
C34 C35 H35 120.9 . . ?
C35 C36 N8 123.6(4) . . ?
C35 C36 H36 118.2 . . ?
N8 C36 H36 118.2 . . ?
F1 C37 F3 108.0(5) . . ?
F1 C37 F2 108.7(5) . . ?
F3 C37 F2 106.3(5) . . ?
F1 C37 S1 112.6(4) . . ?
F3 C37 S1 111.2(4) . . ?
F2 C37 S1 109.8(4) . . ?
F5 C38 F6 108.8(5) . . ?
F5 C38 F4 107.6(5) . . ?
F6 C38 F4 106.5(4) . . ?
F5 C38 S2 111.2(4) . . ?
F6 C38 S2 111.3(4) . . ?
F4 C38 S2 111.3(4) . . ?
F7 C39 F9 109.4(7) . . ?
F7 C39 F8 109.1(8) . . ?
F9 C39 F8 103.6(7) . . ?
F7 C39 S3 114.0(5) . . ?
F9 C39 S3 111.0(6) . . ?
F8 C39 S3 109.3(5) . . ?

loop_
_geom_bond_atom_site_label_1
_geom_bond_atom_site_label_2
_geom_bond_distance
_geom_bond_site_symmetry_2
_geom_bond_publ_flag
Fe1 O1 2.098(4) . ?
Fe1 O2 2.133(4) . ?
Fe1 N1 2.166(3) . ?
Fe1 N4 2.176(3) . ?
Fe1 N3 2.203(3) . ?
Fe1 N2 2.209(4) . ?
O1 Fe2 2.033(4) . ?
O1 H1A 1.09(7) . ?
N1 C1 1.343(5) . ?
N1 C5 1.345(5) . ?
C1 C2 1.388(6) . ?
C1 H1 0.9500 . ?
S1 O5 1.414(5) . ?
S1 O4 1.428(4) . ?
S1 O3 1.428(5) . ?
S1 C37 1.825(6) . ?
F1 C37 1.316(6) . ?
Fe2 N8 2.148(3) . ?
Fe2 N5 2.185(3) . ?
Fe2 N7 2.205(4) . ?
Fe2 O2 2.211(4) . ?
Fe2 N6 2.229(3) . ?
S2 O8 1.420(3) . ?
S2 O7 1.428(3) . ?
S2 O6 1.432(4) . ?
S2 C38 1.805(6) . ?
N2 C12 1.332(6) . ?
N2 C8 1.359(6) . ?
O2 H2A 0.8400 . ?
O2 H2B 0.8400 . ?
C2 C3 1.359(7) . ?
C2 H2 0.9500 . ?
F2 C37 1.336(7) . ?
N3 C13 1.472(5) . ?
N3 C6 1.481(5) . ?
N3 C7 1.496(5) . ?
C3 C4 1.383(7) . ?
C3 H3 0.9500 . ?
S3 O10A 1.387(11) . ?
S3 O11 1.406(8) . ?
S3 O9 1.432(7) . ?
S3 O10 1.437(7) . ?
S3 O11A 1.441(9) . ?
S3 O9A 1.441(12) . ?
S3 C39 1.833(7) . ?
F3 C37 1.319(6) . ?
N4 C14 1.335(6) . ?
N4 C18 1.342(5) . ?
F4 C38 1.339(7) . ?
C4 C5 1.381(6) . ?
C4 H4 0.9500 . ?
C5 C6 1.499(6) . ?
N5 C19 1.326(6) . ?
N5 C23 1.338(6) . ?
F5 C38 1.316(7) . ?
N6 C25 1.471(5) . ?
N6 C31 1.476(5) . ?
N6 C24 1.481(5) . ?
F6 C38 1.326(7) . ?
C6 H6A 0.9900 . ?
C6 H6B 0.9900 . ?
N7 C26 1.325(6) . ?
N7 C30 1.336(6) . ?
C7 C8 1.496(6) . ?
C7 H7A 0.9900 . ?
C7 H7B 0.9900 . ?
F7 C39 1.236(9) . ?
N8 C32 1.344(5) . ?
N8 C36 1.352(5) . ?
C8 C9 1.377(6) . ?
F8 C39 1.315(9) . ?
C9 C10 1.388(8) . ?
C9 H9 0.9500 . ?
F9 C39 1.306(9) . ?
C10 C11 1.352(8) . ?
C10 H10 0.9500 . ?
C11 C12 1.387(8) . ?
C11 H11 0.9500 . ?
C12 H12 0.9500 . ?
C13 C14 1.512(6) . ?
C13 H13A 0.9900 . ?
C13 H13B 0.9900 . ?
C14 C15 1.392(6) . ?
C15 C16 1.366(7) . ?
C15 H15 0.9500 . ?
C16 C17 1.360(8) . ?
C16 H16 0.9500 . ?
C17 C18 1.390(6) . ?
C17 H17 0.9500 . ?
C18 H18 0.9500 . ?
C19 C20 1.390(6) . ?
C19 H19 0.9500 . ?
C20 C21 1.374(8) . ?
C20 H20 0.9500 . ?
C21 C22 1.387(7) . ?
C21 H21 0.9500 . ?
C22 C23 1.392(6) . ?
C22 H22 0.9500 . ?
C23 C24 1.510(6) . ?
C24 H24A 0.9900 . ?
C24 H24B 0.9900 . ?
C25 C26 1.503(6) . ?
C25 H25A 0.9900 . ?
C25 H25B 0.9900 . ?
C26 C27 1.377(6) . ?
C27 C28 1.383(8) . ?
C27 H27 0.9500 . ?
C28 C29 1.396(9) . ?
C28 H28 0.9500 . ?
C29 C30 1.390(8) . ?
C29 H29 0.9500 . ?
C30 H30 0.9500 . ?
C31 C32 1.500(6) . ?
C31 H31A 0.9900 . ?
C31 H31B 0.9900 . ?
C32 C33 1.382(6) . ?
C33 C34 1.365(7) . ?
C33 H33 0.9500 . ?
C34 C35 1.398(7) . ?
C34 H34 0.9500 . ?
C35 C36 1.350(6) . ?
C35 H35 0.9500 . ?
C36 H36 0.9500 . ?

loop_
_geom_hbond_atom_site_label_D
_geom_hbond_atom_site_label_H
_geom_hbond_atom_site_label_A
_geom_hbond_distance_DH
_geom_hbond_distance_HA
_geom_hbond_distance_DA
_geom_hbond_angle_DHA
_geom_hbond_site_symmetry_A
O1 H1A O6 1.09(7) 1.76(7) 2.757(5) 150(6) .
O2 H2A O9 0.84 1.98 2.781(8) 158.7 .
O2 H2A O9A 0.84 2.38 3.07(2) 140.1 .
O2 H2B O11 0.84 1.89 2.692(11) 159.4 3_675
O2 H2B O11A 0.84 1.93 2.767(13) 173.1 3_675

loop_
_geom_torsion_atom_site_label_1
_geom_torsion_atom_site_label_2
_geom_torsion_atom_site_label_3
_geom_torsion_atom_site_label_4
_geom_torsion
_geom_torsion_site_symmetry_1
_geom_torsion_site_symmetry_2
_geom_torsion_site_symmetry_3
_geom_torsion_site_symmetry_4
_geom_torsion_publ_flag
O2 Fe1 O1 Fe2 -0.83(14) . . . . ?
N4 Fe1 O1 Fe2 -100.23(16) . . . . ?
N3 Fe1 O1 Fe2 -176.50(14) . . . . ?
N2 Fe1 O1 Fe2 105.00(16) . . . . ?
O2 Fe1 N1 C1 12.2(3) . . . . ?
N4 Fe1 N1 C1 112.0(3) . . . . ?
N3 Fe1 N1 C1 -172.1(3) . . . . ?
N2 Fe1 N1 C1 -92.8(3) . . . . ?
O2 Fe1 N1 C5 -176.9(2) . . . . ?
N4 Fe1 N1 C5 -77.1(3) . . . . ?
N3 Fe1 N1 C5 -1.2(2) . . . . ?
N2 Fe1 N1 C5 78.1(3) . . . . ?
C5 N1 C1 C2 0.8(6) . . . . ?
Fe1 N1 C1 C2 171.4(3) . . . . ?
Fe1 O1 Fe2 N8 179.37(13) . . . . ?
Fe1 O1 Fe2 N5 -88.09(15) . . . . ?
Fe1 O1 Fe2 N7 91.95(17) . . . . ?
Fe1 O1 Fe2 O2 0.80(13) . . . . ?
O1 Fe1 N2 C12 -107.5(4) . . . . ?
O2 Fe1 N2 C12 -25.1(4) . . . . ?
N1 Fe1 N2 C12 76.0(4) . . . . ?
N4 Fe1 N2 C12 151.1(4) . . . . ?
N3 Fe1 N2 C12 156.9(4) . . . . ?
O1 Fe1 N2 C8 87.7(3) . . . . ?
O2 Fe1 N2 C8 170.1(3) . . . . ?
N1 Fe1 N2 C8 -88.8(3) . . . . ?
N4 Fe1 N2 C8 -13.7(5) . . . . ?
N3 Fe1 N2 C8 -7.9(3) . . . . ?
O1 Fe1 O2 Fe2 0.75(12) . . . . ?
N1 Fe1 O2 Fe2 -177.21(11) . . . . ?
N4 Fe1 O2 Fe2 89.69(13) . . . . ?
N2 Fe1 O2 Fe2 -91.97(15) . . . . ?
O1 Fe2 O2 Fe1 -0.77(13) . . . . ?
N5 Fe2 O2 Fe1 101.41(13) . . . . ?
N7 Fe2 O2 Fe1 -105.48(13) . . . . ?
N6 Fe2 O2 Fe1 177.46(11) . . . . ?
N1 C1 C2 C3 -0.7(7) . . . . ?
O1 Fe1 N3 C13 53.7(3) . . . . ?
N1 Fe1 N3 C13 -128.6(2) . . . . ?
N4 Fe1 N3 C13 -35.1(2) . . . . ?
N2 Fe1 N3 C13 147.5(3) . . . . ?
O1 Fe1 N3 C6 173.1(2) . . . . ?
N1 Fe1 N3 C6 -9.3(2) . . . . ?
N4 Fe1 N3 C6 84.3(3) . . . . ?
N2 Fe1 N3 C6 -93.1(3) . . . . ?
O1 Fe1 N3 C7 -65.5(3) . . . . ?
N1 Fe1 N3 C7 112.1(3) . . . . ?
N4 Fe1 N3 C7 -154.3(3) . . . . ?
N2 Fe1 N3 C7 28.2(3) . . . . ?
C1 C2 C3 C4 0.2(7) . . . . ?
O1 Fe1 N4 C14 -77.5(3) . . . . ?
O2 Fe1 N4 C14 -158.7(3) . . . . ?
N1 Fe1 N4 C14 98.1(3) . . . . ?
N3 Fe1 N4 C14 19.1(3) . . . . ?
N2 Fe1 N4 C14 24.9(5) . . . . ?
O1 Fe1 N4 C18 104.8(4) . . . . ?
O2 Fe1 N4 C18 23.5(4) . . . . ?
N1 Fe1 N4 C18 -79.7(4) . . . . ?
N3 Fe1 N4 C18 -158.6(4) . . . . ?
N2 Fe1 N4 C18 -152.8(4) . . . . ?
C2 C3 C4 C5 0.0(7) . . . . ?
C1 N1 C5 C4 -0.5(5) . . . . ?
Fe1 N1 C5 C4 -172.1(3) . . . . ?
C1 N1 C5 C6 -176.5(3) . . . . ?
Fe1 N1 C5 C6 11.9(4) . . . . ?
C3 C4 C5 N1 0.1(6) . . . . ?
C3 C4 C5 C6 176.0(4) . . . . ?
O1 Fe2 N5 C19 -17.4(4) . . . . ?
N8 Fe2 N5 C19 81.0(4) . . . . ?
N7 Fe2 N5 C19 162.5(3) . . . . ?
O2 Fe2 N5 C19 -98.3(4) . . . . ?
N6 Fe2 N5 C19 160.1(4) . . . . ?
O1 Fe2 N5 C23 167.2(3) . . . . ?
N8 Fe2 N5 C23 -94.4(3) . . . . ?
N7 Fe2 N5 C23 -12.9(5) . . . . ?
O2 Fe2 N5 C23 86.3(3) . . . . ?
N6 Fe2 N5 C23 -15.3(3) . . . . ?
N8 Fe2 N6 C25 -114.9(3) . . . . ?
N5 Fe2 N6 C25 151.7(3) . . . . ?
N7 Fe2 N6 C25 -27.2(3) . . . . ?
O2 Fe2 N6 C25 63.7(3) . . . . ?
N8 Fe2 N6 C31 5.6(2) . . . . ?
N5 Fe2 N6 C31 -87.7(3) . . . . ?
N7 Fe2 N6 C31 93.4(3) . . . . ?
O2 Fe2 N6 C31 -175.8(2) . . . . ?
N8 Fe2 N6 C24 125.4(2) . . . . ?
N5 Fe2 N6 C24 32.0(2) . . . . ?
N7 Fe2 N6 C24 -146.8(3) . . . . ?
O2 Fe2 N6 C24 -56.0(2) . . . . ?
C13 N3 C6 C5 133.5(4) . . . . ?
C7 N3 C6 C5 -99.6(4) . . . . ?
Fe1 N3 C6 C5 18.0(4) . . . . ?
N1 C5 C6 N3 -20.6(5) . . . . ?
C4 C5 C6 N3 163.3(3) . . . . ?
O1 Fe2 N7 C26 -175.2(3) . . . . ?
N8 Fe2 N7 C26 87.6(3) . . . . ?
N5 Fe2 N7 C26 4.9(5) . . . . ?
O2 Fe2 N7 C26 -93.7(3) . . . . ?
N6 Fe2 N7 C26 7.2(3) . . . . ?
O1 Fe2 N7 C30 18.7(4) . . . . ?
N8 Fe2 N7 C30 -78.4(4) . . . . ?
N5 Fe2 N7 C30 -161.2(4) . . . . ?
O2 Fe2 N7 C30 100.2(4) . . . . ?
N6 Fe2 N7 C30 -158.8(4) . . . . ?
C13 N3 C7 C8 -158.5(3) . . . . ?
C6 N3 C7 C8 75.5(4) . . . . ?
Fe1 N3 C7 C8 -44.3(4) . . . . ?
O1 Fe2 N8 C32 -178.7(3) . . . . ?
N5 Fe2 N8 C32 78.9(3) . . . . ?
N7 Fe2 N8 C32 -74.1(3) . . . . ?
N6 Fe2 N8 C32 3.1(3) . . . . ?
O1 Fe2 N8 C36 -6.2(3) . . . . ?
N5 Fe2 N8 C36 -108.6(3) . . . . ?
N7 Fe2 N8 C36 98.4(3) . . . . ?
N6 Fe2 N8 C36 175.6(3) . . . . ?
C12 N2 C8 C9 -1.6(6) . . . . ?
Fe1 N2 C8 C9 164.6(3) . . . . ?
C12 N2 C8 C7 178.3(4) . . . . ?
Fe1 N2 C8 C7 -15.6(4) . . . . ?
N3 C7 C8 N2 41.7(5) . . . . ?
N3 C7 C8 C9 -138.5(4) . . . . ?
N2 C8 C9 C10 1.7(7) . . . . ?
C7 C8 C9 C10 -178.2(4) . . . . ?
C8 C9 C10 C11 -1.3(8) . . . . ?
C9 C10 C11 C12 0.7(8) . . . . ?
C8 N2 C12 C11 1.0(7) . . . . ?
Fe1 N2 C12 C11 -162.9(4) . . . . ?
C10 C11 C12 N2 -0.5(8) . . . . ?
C6 N3 C13 C14 -72.2(4) . . . . ?
C7 N3 C13 C14 161.2(3) . . . . ?
Fe1 N3 C13 C14 46.4(4) . . . . ?
C18 N4 C14 C15 -2.3(6) . . . . ?
Fe1 N4 C14 C15 179.8(3) . . . . ?
C18 N4 C14 C13 179.6(4) . . . . ?
Fe1 N4 C14 C13 1.7(5) . . . . ?
N3 C13 C14 N4 -33.8(5) . . . . ?
N3 C13 C14 C15 148.2(4) . . . . ?
N4 C14 C15 C16 2.7(6) . . . . ?
C13 C14 C15 C16 -179.3(4) . . . . ?
C14 C15 C16 C17 -1.3(7) . . . . ?
C15 C16 C17 C18 -0.4(7) . . . . ?
C14 N4 C18 C17 0.5(7) . . . . ?
Fe1 N4 C18 C17 178.1(3) . . . . ?
C16 C17 C18 N4 0.9(7) . . . . ?
C23 N5 C19 C20 -0.3(7) . . . . ?
Fe2 N5 C19 C20 -175.6(4) . . . . ?
N5 C19 C20 C21 0.0(8) . . . . ?
C19 C20 C21 C22 -0.2(8) . . . . ?
C20 C21 C22 C23 0.7(8) . . . . ?
C19 N5 C23 C22 0.9(7) . . . . ?
Fe2 N5 C23 C22 176.6(4) . . . . ?
C19 N5 C23 C24 178.8(4) . . . . ?
Fe2 N5 C23 C24 -5.5(5) . . . . ?
C21 C22 C23 N5 -1.1(7) . . . . ?
C21 C22 C23 C24 -178.8(4) . . . . ?
C25 N6 C24 C23 -159.6(3) . . . . ?
C31 N6 C24 C23 74.1(4) . . . . ?
Fe2 N6 C24 C23 -44.1(3) . . . . ?
N5 C23 C24 N6 34.7(5) . . . . ?
C22 C23 C24 N6 -147.4(4) . . . . ?
C31 N6 C25 C26 -75.4(4) . . . . ?
C24 N6 C25 C26 158.6(3) . . . . ?
Fe2 N6 C25 C26 43.2(4) . . . . ?
C30 N7 C26 C27 1.4(6) . . . . ?
Fe2 N7 C26 C27 -165.5(3) . . . . ?
C30 N7 C26 C25 -177.9(4) . . . . ?
Fe2 N7 C26 C25 15.1(5) . . . . ?
N6 C25 C26 N7 -40.7(5) . . . . ?
N6 C25 C26 C27 139.9(4) . . . . ?
N7 C26 C27 C28 -2.2(7) . . . . ?
C25 C26 C27 C28 177.1(4) . . . . ?
C26 C27 C28 C29 1.6(8) . . . . ?
C27 C28 C29 C30 -0.3(8) . . . . ?
C26 N7 C30 C29 0.0(7) . . . . ?
Fe2 N7 C30 C29 165.5(4) . . . . ?
C28 C29 C30 N7 -0.6(8) . . . . ?
C25 N6 C31 C32 103.7(4) . . . . ?
C24 N6 C31 C32 -129.7(4) . . . . ?
Fe2 N6 C31 C32 -13.2(4) . . . . ?
C36 N8 C32 C33 -1.1(5) . . . . ?
Fe2 N8 C32 C33 172.0(3) . . . . ?
C36 N8 C32 C31 175.2(3) . . . . ?
Fe2 N8 C32 C31 -11.6(4) . . . . ?
N6 C31 C32 N8 17.2(5) . . . . ?
N6 C31 C32 C33 -166.4(3) . . . . ?
N8 C32 C33 C34 1.5(6) . . . . ?
C31 C32 C33 C34 -174.8(4) . . . . ?
C32 C33 C34 C35 -0.2(7) . . . . ?
C33 C34 C35 C36 -1.3(7) . . . . ?
C34 C35 C36 N8 1.7(7) . . . . ?
C32 N8 C36 C35 -0.5(6) . . . . ?
Fe2 N8 C36 C35 -172.9(3) . . . . ?
O5 S1 C37 F1 178.0(4) . . . . ?
O4 S1 C37 F1 58.2(4) . . . . ?
O3 S1 C37 F1 -59.9(5) . . . . ?
O5 S1 C37 F3 -60.6(5) . . . . ?
O4 S1 C37 F3 179.6(4) . . . . ?
O3 S1 C37 F3 61.4(5) . . . . ?
O5 S1 C37 F2 56.7(5) . . . . ?
O4 S1 C37 F2 -63.1(4) . . . . ?
O3 S1 C37 F2 178.8(5) . . . . ?
O8 S2 C38 F5 -60.7(5) . . . . ?
O7 S2 C38 F5 59.8(5) . . . . ?
O6 S2 C38 F5 179.9(4) . . . . ?
O8 S2 C38 F6 177.8(4) . . . . ?
O7 S2 C38 F6 -61.6(4) . . . . ?
O6 S2 C38 F6 58.4(5) . . . . ?
O8 S2 C38 F4 59.3(4) . . . . ?
O7 S2 C38 F4 179.8(4) . . . . ?
O6 S2 C38 F4 -60.1(4) . . . . ?
O10A S3 C39 F7 42.7(15) . . . . ?
O11 S3 C39 F7 -175.7(9) . . . . ?
O9 S3 C39 F7 -53.8(9) . . . . ?
O10 S3 C39 F7 61.1(9) . . . . ?
O11A S3 C39 F7 161.5(11) . . . . ?
O9A S3 C39 F7 -83.9(17) . . . . ?
O10A S3 C39 F9 166.8(14) . . . . ?
O11 S3 C39 F9 -51.7(9) . . . . ?
O9 S3 C39 F9 70.2(7) . . . . ?
O10 S3 C39 F9 -174.8(7) . . . . ?
O11A S3 C39 F9 -74.4(10) . . . . ?
O9A S3 C39 F9 40.2(17) . . . . ?
O10A S3 C39 F8 -79.6(15) . . . . ?
O11 S3 C39 F8 61.9(10) . . . . ?
O9 S3 C39 F8 -176.2(8) . . . . ?
O10 S3 C39 F8 -61.2(9) . . . . ?
O11A S3 C39 F8 39.2(11) . . . . ?
O9A S3 C39 F8 153.8(17) . . . . ?
